data_4348496
loop_
_publ_author_name
'Banti, Christina N.'
'Papatriantafyllopoulou, Constantina'
'Manoli, Maria'
'Tasiopoulos, Anastasios J.'
'Hadjikakou, Sotiris K.'

_publ_section_title
;
 Nimesulide Silver Metallodrugs, Containing the Mitochondriotropic,
 Triaryl Derivatives of Pnictogen; Anticancer Activity against Human
 Breast Cancer Cells.
;
_journal_issue 17
_journal_name_full 'Inorganic chemistry'
_journal_page_first 8681
_journal_page_last 8696
_journal_paper_doi 10.1021/acs.inorgchem.6b01241
_journal_volume 55
_journal_year 2016
_chemical_formula_moiety 'C67 H56 Ag N2 O5 S Sb3'
_chemical_formula_sum 'C67 H56 Ag N2 O5 S Sb3'
_chemical_formula_weight 1474.32
_space_group_IT_number 2
_space_group_name_Hall '-P 1'
_space_group_name_H-M_alt 'P -1'
_symmetry_cell_setting triclinic
_symmetry_space_group_name_H-M 'P -1'
_atom_sites_solution_hydrogens geom
_atom_sites_solution_primary direct
_atom_sites_solution_secondary difmap
_audit_creation_method SHELXL-97
_cell_angle_alpha 86.056(5)
_cell_angle_beta 78.750(5)
_cell_angle_gamma 80.054(5)
_cell_formula_units_Z 2
_cell_length_a 14.284(5)
_cell_length_b 14.492(5)
_cell_length_c 14.643(5)
_cell_measurement_reflns_used 7378
_cell_measurement_temperature 100.05(10)
_cell_measurement_theta_max 28.2690
_cell_measurement_theta_min 3.1140
_cell_volume 2926.3(18)
_computing_structure_refinement 'SHELXL-97 (Sheldrick, 1997)'
_computing_structure_solution 'SHELXS-97 (Sheldrick, 1990)'
_diffrn_ambient_temperature 100(2)
_diffrn_detector_area_resol_mean 10.4223
_diffrn_measured_fraction_theta_full 0.999
_diffrn_measured_fraction_theta_max 0.999
_diffrn_measurement_device_type 'SuperNova, Dual, Cu at zero, Atlas'
_diffrn_measurement_method '\w scans'
_diffrn_radiation_monochromator mirror
_diffrn_radiation_source 'SuperNova (Mo) X-ray Source'
_diffrn_radiation_type MoK\a
_diffrn_radiation_wavelength 0.71073
_diffrn_reflns_av_R_equivalents 0.0568
_diffrn_reflns_av_sigmaI/netI 0.0849
_diffrn_reflns_limit_h_max 16
_diffrn_reflns_limit_h_min -16
_diffrn_reflns_limit_k_max 17
_diffrn_reflns_limit_k_min -17
_diffrn_reflns_limit_l_max 16
_diffrn_reflns_limit_l_min -17
_diffrn_reflns_number 22829
_diffrn_reflns_theta_full 25.00
_diffrn_reflns_theta_max 25.00
_diffrn_reflns_theta_min 2.94
_exptl_absorpt_coefficient_mu 1.788
_exptl_absorpt_correction_T_max 1.00000
_exptl_absorpt_correction_T_min 0.44949
_exptl_absorpt_correction_type multi-scan
_exptl_absorpt_process_details 'Empirical absorption correction (CrysAlis RED, Oxford Diffraction)'
_exptl_crystal_colour yellow
_exptl_crystal_density_diffrn 1.673
_exptl_crystal_density_method 'not measured'
_exptl_crystal_description rectangles
_exptl_crystal_F_000 1456
_exptl_crystal_size_max 0.04
_exptl_crystal_size_mid 0.03
_exptl_crystal_size_min 0.02
_refine_diff_density_max 1.069
_refine_diff_density_min -0.859
_refine_diff_density_rms 0.162
_refine_ls_extinction_method none
_refine_ls_goodness_of_fit_ref 1.031
_refine_ls_hydrogen_treatment constr
_refine_ls_matrix_type full
_refine_ls_number_parameters 712
_refine_ls_number_reflns 10285
_refine_ls_number_restraints 0
_refine_ls_restrained_S_all 1.031
_refine_ls_R_factor_all 0.0691
_refine_ls_R_factor_gt 0.0462
_refine_ls_shift/su_max 0.001
_refine_ls_shift/su_mean 0.000
_refine_ls_structure_factor_coef Fsqd
_refine_ls_weighting_details 'calc w=1/[\s^2^(Fo^2^)+(0.0504P)^2^+0.0000P] where P=(Fo^2^+2Fc^2^)/3'
_refine_ls_weighting_scheme calc
_refine_ls_wR_factor_gt 0.1037
_refine_ls_wR_factor_ref 0.1222
_reflns_number_gt 7804
_reflns_number_total 10285
_reflns_threshold_expression >2sigma(I)
_cod_data_source_file ic6b01241_si_006.cif
_cod_data_source_block shelxl
_cod_depositor_comments
;
The following automatic conversions were performed:

data item '_symmetry_cell_setting' value 'Triclinic' was changed to
'triclinic' in accordance with the
/home/saulius/struct/COD-crude-data/automatic-downloads/DataCite-retrospective/ACS/depositions/lib/dictionaries/cif_core.dic
dictionary named 'cif_core.dic' version 2.4.2 last updated on
2011-04-26.

Automatic conversion script
Id: cif_fix_values 6909 2019-04-08 15:41:33Z antanas 
;
_cod_database_code 4348496

loop_
_symmetry_equiv_pos_as_xyz
'x, y, z'
'-x, -y, -z'

loop_
_atom_site_label
_atom_site_type_symbol
_atom_site_fract_x
_atom_site_fract_y
_atom_site_fract_z
_atom_site_U_iso_or_equiv
_atom_site_adp_type
_atom_site_occupancy
_atom_site_symmetry_multiplicity
_atom_site_calc_flag
_atom_site_refinement_flags
C1 C 0.1918(5) 0.1481(4) 0.4962(5) 0.0227(15) Uani 1 1 d .
C2 C 0.1442(5) 0.1156(4) 0.4339(5) 0.0285(16) Uani 1 1 d .
H2 H 0.0808 0.1054 0.4541 0.034 Uiso 1 1 calc R
C3 C 0.1884(6) 0.0980(5) 0.3431(6) 0.041(2) Uani 1 1 d .
H3 H 0.1557 0.0745 0.3033 0.049 Uiso 1 1 calc R
C4 C 0.2825(6) 0.1156(4) 0.3111(5) 0.0369(18) Uani 1 1 d .
H4 H 0.3127 0.1045 0.2497 0.044 Uiso 1 1 calc R
C5 C 0.3305(5) 0.1498(5) 0.3721(6) 0.044(2) Uani 1 1 d .
H5 H 0.3927 0.1632 0.3516 0.052 Uiso 1 1 calc R
C6 C 0.2852(5) 0.1636(4) 0.4630(5) 0.0293(16) Uani 1 1 d .
H6 H 0.3188 0.1843 0.5039 0.035 Uiso 1 1 calc R
C7 C 0.1305(4) 0.0377(4) 0.6939(5) 0.0231(15) Uani 1 1 d .
C8 C 0.1274(4) -0.0367(4) 0.6407(5) 0.0248(15) Uani 1 1 d .
H8 H 0.1180 -0.0255 0.5796 0.030 Uiso 1 1 calc R
C9 C 0.1383(5) -0.1285(4) 0.6779(5) 0.0327(17) Uani 1 1 d .
H9 H 0.1357 -0.1783 0.6422 0.039 Uiso 1 1 calc R
C10 C 0.1530(5) -0.1440(4) 0.7694(5) 0.0291(17) Uani 1 1 d .
H10 H 0.1598 -0.2048 0.7950 0.035 Uiso 1 1 calc R
C11 C 0.1577(5) -0.0706(4) 0.8223(5) 0.0306(17) Uani 1 1 d .
H11 H 0.1676 -0.0816 0.8833 0.037 Uiso 1 1 calc R
C12 C 0.1474(4) 0.0197(4) 0.7837(5) 0.0275(16) Uani 1 1 d .
H12 H 0.1519 0.0692 0.8189 0.033 Uiso 1 1 calc R
C13 C -0.0194(4) 0.2068(4) 0.6091(5) 0.0243(15) Uani 1 1 d .
C14 C -0.0801(5) 0.1382(4) 0.6244(5) 0.0290(16) Uani 1 1 d .
H14 H -0.0591 0.0798 0.6505 0.035 Uiso 1 1 calc R
C15 C -0.1706(5) 0.1571(5) 0.6006(5) 0.0333(18) Uani 1 1 d .
H15 H -0.2103 0.1114 0.6110 0.040 Uiso 1 1 calc R
C16 C -0.2028(5) 0.2432(5) 0.5617(5) 0.0354(18) Uani 1 1 d .
H16 H -0.2638 0.2561 0.5459 0.042 Uiso 1 1 calc R
C17 C -0.1427(5) 0.3101(4) 0.5466(6) 0.0352(19) Uani 1 1 d .
H17 H -0.1639 0.3685 0.5206 0.042 Uiso 1 1 calc R
C18 C -0.0520(5) 0.2919(4) 0.5692(5) 0.0286(16) Uani 1 1 d .
H18 H -0.0124 0.3376 0.5572 0.034 Uiso 1 1 calc R
C19 C 0.4903(4) 0.1728(4) 0.6062(5) 0.0253(15) Uani 1 1 d .
C20 C 0.4796(5) 0.2480(4) 0.5428(5) 0.0282(16) Uani 1 1 d .
H20 H 0.4326 0.3001 0.5591 0.034 Uiso 1 1 calc R
C21 C 0.5385(5) 0.2460(5) 0.4552(5) 0.0343(19) Uani 1 1 d .
H21 H 0.5299 0.2966 0.4133 0.041 Uiso 1 1 calc R
C22 C 0.6102(5) 0.1694(5) 0.4291(5) 0.0349(18) Uani 1 1 d .
H22 H 0.6505 0.1686 0.3710 0.042 Uiso 1 1 calc R
C23 C 0.6197(5) 0.0947(5) 0.4922(5) 0.0363(18) Uani 1 1 d .
H23 H 0.6666 0.0426 0.4756 0.044 Uiso 1 1 calc R
C24 C 0.5619(5) 0.0953(5) 0.5785(6) 0.0345(18) Uani 1 1 d .
H24 H 0.5701 0.0438 0.6194 0.041 Uiso 1 1 calc R
C25 C 0.4469(4) 0.0433(4) 0.7929(5) 0.0233(15) Uani 1 1 d .
C26 C 0.4087(5) -0.0298(4) 0.7671(5) 0.0256(15) Uani 1 1 d .
H26 H 0.3660 -0.0185 0.7256 0.031 Uiso 1 1 calc R
C27 C 0.4332(5) -0.1203(4) 0.8026(5) 0.0254(15) Uani 1 1 d .
H27 H 0.4086 -0.1696 0.7834 0.030 Uiso 1 1 calc R
C28 C 0.4945(5) -0.1369(4) 0.8668(5) 0.0303(17) Uani 1 1 d .
H28 H 0.5109 -0.1972 0.8912 0.036 Uiso 1 1 calc R
C29 C 0.5313(5) -0.0626(4) 0.8945(5) 0.0300(17) Uani 1 1 d .
H29 H 0.5713 -0.0734 0.9385 0.036 Uiso 1 1 calc R
C30 C 0.5092(4) 0.0264(4) 0.8575(5) 0.0263(16) Uani 1 1 d .
H30 H 0.5354 0.0753 0.8752 0.032 Uiso 1 1 calc R
C31 C 0.4830(5) 0.2614(4) 0.8034(5) 0.0281(16) Uani 1 1 d .
C32 C 0.5823(5) 0.2539(5) 0.7731(6) 0.041(2) Uani 1 1 d .
H32 H 0.6143 0.2123 0.7271 0.049 Uiso 1 1 calc R
C33 C 0.6332(7) 0.3094(6) 0.8125(7) 0.049(2) Uani 1 1 d .
H33 H 0.6996 0.3059 0.7921 0.059 Uiso 1 1 calc R
C34 C 0.5861(7) 0.3686(6) 0.8804(7) 0.057(3) Uani 1 1 d .
H34 H 0.6207 0.4045 0.9074 0.068 Uiso 1 1 calc R
C35 C 0.4858(6) 0.3765(5) 0.9105(6) 0.046(2) Uani 1 1 d .
H35 H 0.4539 0.4176 0.9568 0.055 Uiso 1 1 calc R
C36 C 0.4346(6) 0.3224(4) 0.8706(5) 0.0341(18) Uani 1 1 d .
H36 H 0.3679 0.3275 0.8894 0.041 Uiso 1 1 calc R
C37 C 0.2862(4) 0.4757(4) 0.5681(5) 0.0213(14) Uani 1 1 d .
C38 C 0.2738(5) 0.4143(5) 0.5045(5) 0.0326(18) Uani 1 1 d .
H38 H 0.2396 0.3654 0.5252 0.039 Uiso 1 1 calc R
C39 C 0.3115(5) 0.4249(4) 0.4110(5) 0.0320(17) Uani 1 1 d .
H39 H 0.3011 0.3841 0.3691 0.038 Uiso 1 1 calc R
C40 C 0.3650(5) 0.4963(4) 0.3787(5) 0.0297(16) Uani 1 1 d .
H40 H 0.3907 0.5032 0.3156 0.036 Uiso 1 1 calc R
C41 C 0.3793(5) 0.5567(4) 0.4417(5) 0.0303(17) Uani 1 1 d .
H41 H 0.4159 0.6038 0.4211 0.036 Uiso 1 1 calc R
C42 C 0.3395(5) 0.5478(4) 0.5356(5) 0.0306(17) Uani 1 1 d .
H42 H 0.3482 0.5899 0.5772 0.037 Uiso 1 1 calc R
C43 C 0.0817(5) 0.5366(4) 0.7050(5) 0.0284(16) Uani 1 1 d .
C44 C 0.0056(5) 0.4946(5) 0.6961(6) 0.0358(18) Uani 1 1 d .
H44 H 0.0122 0.4295 0.7009 0.043 Uiso 1 1 calc R
C45 C -0.0808(5) 0.5461(5) 0.6803(6) 0.0360(18) Uani 1 1 d .
H45 H -0.1303 0.5162 0.6704 0.043 Uiso 1 1 calc R
C46 C -0.0923(5) 0.6417(5) 0.6795(6) 0.0358(18) Uani 1 1 d .
H46 H -0.1503 0.6773 0.6692 0.043 Uiso 1 1 calc R
C47 C -0.0180(5) 0.6859(5) 0.6938(6) 0.041(2) Uani 1 1 d .
H47 H -0.0269 0.7509 0.6950 0.049 Uiso 1 1 calc R
C48 C 0.0691(5) 0.6337(5) 0.7063(6) 0.0384(19) Uani 1 1 d .
H48 H 0.1191 0.6633 0.7156 0.046 Uiso 1 1 calc R
C49 C 0.2823(5) 0.5400(4) 0.7832(5) 0.0262(16) Uani 1 1 d .
C50 C 0.2278(5) 0.5810(4) 0.8646(5) 0.0308(17) Uani 1 1 d .
H50 H 0.1633 0.5737 0.8833 0.037 Uiso 1 1 calc R
C51 C 0.2694(5) 0.6324(5) 0.9177(5) 0.0350(18) Uani 1 1 d .
H51 H 0.2336 0.6577 0.9730 0.042 Uiso 1 1 calc R
C52 C 0.3645(5) 0.6456(5) 0.8880(6) 0.0352(19) Uani 1 1 d .
H52 H 0.3918 0.6824 0.9218 0.042 Uiso 1 1 calc R
C53 C 0.4187(5) 0.6044(5) 0.8084(6) 0.0371(19) Uani 1 1 d .
H53 H 0.4829 0.6127 0.7898 0.044 Uiso 1 1 calc R
C54 C 0.3792(5) 0.5508(4) 0.7556(5) 0.0283(16) Uani 1 1 d .
H54 H 0.4167 0.5224 0.7026 0.034 Uiso 1 1 calc R
C55 C 0.1510(5) 0.2953(4) 0.9645(5) 0.0234(15) Uani 1 1 d .
C56 C 0.1238(5) 0.3879(4) 0.9953(5) 0.0294(16) Uani 1 1 d .
H56 H 0.0748 0.4273 0.9716 0.035 Uiso 1 1 calc R
C57 C 0.1673(5) 0.4221(4) 1.0593(5) 0.0300(16) Uani 1 1 d .
H57 H 0.1485 0.4834 1.0787 0.036 Uiso 1 1 calc R
C58 C 0.2400(5) 0.3619(5) 1.0939(5) 0.0289(16) Uani 1 1 d .
C59 C 0.2680(5) 0.2706(4) 1.0687(5) 0.0279(16) Uani 1 1 d .
H59 H 0.3156 0.2314 1.0946 0.034 Uiso 1 1 calc R
C60 C 0.2237(4) 0.2375(4) 1.0034(5) 0.0240(15) Uani 1 1 d .
C61 C -0.0429(5) 0.1981(5) 0.9902(5) 0.0327(17) Uani 1 1 d .
H61A H -0.0349 0.2199 1.0482 0.049 Uiso 1 1 calc R
H61B H -0.0081 0.1356 0.9813 0.049 Uiso 1 1 calc R
H61C H -0.1103 0.1983 0.9913 0.049 Uiso 1 1 calc R
C62 C 0.2243(5) 0.0745(4) 1.0293(5) 0.0240(15) Uani 1 1 d .
C63 C 0.1445(5) 0.0855(5) 1.0990(5) 0.0301(16) Uani 1 1 d .
H63 H 0.1095 0.1448 1.1125 0.036 Uiso 1 1 calc R
C64 C 0.1163(5) 0.0069(5) 1.1496(6) 0.0359(18) Uani 1 1 d .
H64 H 0.0614 0.0132 1.1962 0.043 Uiso 1 1 calc R
C65 C 0.1699(6) -0.0804(5) 1.1305(6) 0.0369(19) Uani 1 1 d .
H65 H 0.1506 -0.1329 1.1640 0.044 Uiso 1 1 calc R
C66 C 0.2514(5) -0.0908(4) 1.0626(6) 0.0363(19) Uani 1 1 d .
H66 H 0.2885 -0.1498 1.0521 0.044 Uiso 1 1 calc R
C67 C 0.2790(5) -0.0134(4) 1.0093(5) 0.0266(15) Uani 1 1 d .
H67 H 0.3328 -0.0202 0.9613 0.032 Uiso 1 1 calc R
N1 N 0.1163(4) 0.2582(3) 0.8940(4) 0.0261(13) Uani 1 1 d .
N2 N 0.2917(5) 0.3962(5) 1.1590(5) 0.0415(16) Uani 1 1 d .
O1 O -0.0488(3) 0.3659(3) 0.9218(4) 0.0392(13) Uani 1 1 d .
O2 O -0.0113(3) 0.2365(3) 0.8129(4) 0.0359(12) Uani 1 1 d .
O3 O 0.2582(3) 0.1478(3) 0.9730(3) 0.0293(11) Uani 1 1 d .
O4 O 0.2728(4) 0.4798(4) 1.1749(4) 0.0485(15) Uani 1 1 d .
O5 O 0.3513(4) 0.3403(4) 1.1928(4) 0.0540(16) Uani 1 1 d .
S1 S 0.00251(12) 0.27293(11) 0.89768(13) 0.0259(4) Uani 1 1 d .
Ag1 Ag 0.21241(3) 0.26567(3) 0.74750(4) 0.02266(13) Uani 1 1 d .
Sb1 Sb 0.12323(3) 0.17841(3) 0.63742(3) 0.02199(12) Uani 1 1 d .
Sb2 Sb 0.40006(3) 0.18164(3) 0.74090(3) 0.02367(13) Uani 1 1 d .
Sb3 Sb 0.21873(3) 0.45197(3) 0.70996(3) 0.02420(13) Uani 1 1 d .

loop_
_atom_site_aniso_label
_atom_site_aniso_U_11
_atom_site_aniso_U_22
_atom_site_aniso_U_33
_atom_site_aniso_U_23
_atom_site_aniso_U_13
_atom_site_aniso_U_12
C1 0.027(3) 0.017(3) 0.023(4) -0.003(3) -0.002(3) -0.002(3)
C2 0.030(4) 0.026(3) 0.028(5) 0.006(3) -0.001(3) -0.006(3)
C3 0.050(5) 0.036(4) 0.039(6) 0.008(4) -0.013(4) -0.008(4)
C4 0.053(5) 0.030(4) 0.020(5) 0.000(3) 0.007(4) 0.001(3)
C5 0.032(4) 0.033(4) 0.057(7) 0.007(4) 0.008(4) -0.001(3)
C6 0.031(4) 0.022(3) 0.032(5) -0.004(3) -0.002(4) 0.000(3)
C7 0.020(3) 0.018(3) 0.029(4) 0.002(3) -0.006(3) 0.001(3)
C8 0.025(3) 0.028(3) 0.021(4) 0.007(3) -0.004(3) -0.006(3)
C9 0.031(4) 0.030(3) 0.036(5) -0.006(3) 0.001(4) -0.008(3)
C10 0.035(4) 0.027(3) 0.024(4) 0.012(3) 0.000(3) -0.013(3)
C11 0.029(4) 0.034(4) 0.028(5) 0.011(3) -0.003(3) -0.009(3)
C12 0.022(3) 0.030(3) 0.031(5) 0.002(3) -0.005(3) -0.007(3)
C13 0.022(3) 0.027(3) 0.022(4) -0.005(3) -0.003(3) 0.001(3)
C14 0.028(4) 0.026(3) 0.030(5) 0.007(3) -0.003(3) -0.002(3)
C15 0.024(4) 0.036(4) 0.043(5) -0.007(3) -0.006(4) -0.010(3)
C16 0.022(4) 0.045(4) 0.040(5) -0.005(4) -0.013(4) 0.000(3)
C17 0.038(4) 0.029(4) 0.041(5) 0.008(3) -0.018(4) -0.002(3)
C18 0.031(4) 0.027(3) 0.030(5) 0.000(3) -0.006(3) -0.011(3)
C19 0.021(3) 0.034(3) 0.023(4) 0.005(3) -0.006(3) -0.011(3)
C20 0.024(4) 0.032(3) 0.029(5) -0.003(3) -0.006(3) -0.001(3)
C21 0.037(4) 0.037(4) 0.034(5) 0.011(4) -0.016(4) -0.015(3)
C22 0.034(4) 0.045(4) 0.028(5) -0.002(4) -0.006(4) -0.010(3)
C23 0.032(4) 0.042(4) 0.031(5) -0.010(4) 0.002(4) -0.001(3)
C24 0.029(4) 0.036(4) 0.036(5) 0.005(3) -0.005(4) 0.000(3)
C25 0.017(3) 0.024(3) 0.025(4) -0.007(3) 0.002(3) 0.002(3)
C26 0.030(4) 0.024(3) 0.021(4) -0.004(3) -0.004(3) -0.001(3)
C27 0.030(4) 0.019(3) 0.028(4) -0.008(3) -0.005(3) -0.005(3)
C28 0.027(4) 0.028(3) 0.035(5) 0.004(3) -0.004(3) -0.006(3)
C29 0.022(3) 0.039(4) 0.028(5) 0.005(3) -0.005(3) -0.007(3)
C30 0.020(3) 0.026(3) 0.032(5) -0.001(3) -0.003(3) -0.004(3)
C31 0.029(4) 0.026(3) 0.028(5) 0.005(3) -0.002(3) -0.008(3)
C32 0.041(4) 0.043(4) 0.040(6) 0.009(4) -0.012(4) -0.010(4)
C33 0.052(5) 0.054(5) 0.053(7) 0.012(5) -0.027(5) -0.028(4)
C34 0.083(7) 0.052(5) 0.054(7) 0.024(5) -0.040(6) -0.044(5)
C35 0.072(6) 0.044(4) 0.024(5) -0.005(4) -0.003(4) -0.021(4)
C36 0.045(4) 0.033(4) 0.028(5) 0.000(3) -0.008(4) -0.016(3)
C37 0.019(3) 0.020(3) 0.024(4) -0.005(3) -0.003(3) -0.001(3)
C38 0.023(4) 0.036(4) 0.036(5) 0.009(3) -0.004(4) -0.006(3)
C39 0.037(4) 0.027(3) 0.036(5) -0.013(3) -0.008(4) -0.008(3)
C40 0.023(4) 0.036(4) 0.027(5) -0.002(3) -0.003(3) 0.003(3)
C41 0.023(4) 0.033(4) 0.037(5) -0.006(3) -0.007(3) -0.005(3)
C42 0.031(4) 0.034(4) 0.029(5) -0.001(3) -0.009(4) -0.008(3)
C43 0.030(4) 0.027(3) 0.030(5) 0.004(3) -0.010(3) -0.007(3)
C44 0.038(4) 0.029(4) 0.041(5) -0.002(3) -0.008(4) -0.007(3)
C45 0.025(4) 0.042(4) 0.044(5) -0.007(4) -0.009(4) -0.006(3)
C46 0.017(3) 0.048(4) 0.040(5) -0.002(4) -0.002(3) -0.004(3)
C47 0.034(4) 0.030(4) 0.056(6) 0.006(4) -0.010(4) -0.002(3)
C48 0.029(4) 0.040(4) 0.048(6) 0.003(4) -0.010(4) -0.010(3)
C49 0.024(3) 0.024(3) 0.030(5) 0.004(3) -0.002(3) -0.006(3)
C50 0.027(4) 0.030(3) 0.034(5) 0.002(3) -0.003(4) -0.008(3)
C51 0.037(4) 0.039(4) 0.029(5) -0.005(3) -0.003(4) -0.009(3)
C52 0.042(4) 0.033(4) 0.035(5) 0.004(3) -0.013(4) -0.013(3)
C53 0.029(4) 0.046(4) 0.040(5) 0.007(4) -0.010(4) -0.015(3)
C54 0.024(4) 0.037(4) 0.023(4) -0.004(3) 0.000(3) -0.007(3)
C55 0.026(3) 0.029(3) 0.017(4) -0.004(3) 0.001(3) -0.011(3)
C56 0.031(4) 0.027(3) 0.027(5) 0.001(3) -0.005(3) -0.001(3)
C57 0.036(4) 0.029(3) 0.026(5) -0.004(3) -0.003(3) -0.011(3)
C58 0.028(4) 0.039(4) 0.024(4) -0.010(3) -0.006(3) -0.012(3)
C59 0.018(3) 0.036(4) 0.023(4) 0.001(3) 0.004(3) 0.004(3)
C60 0.018(3) 0.021(3) 0.029(4) 0.002(3) 0.000(3) 0.002(3)
C61 0.029(4) 0.046(4) 0.021(4) 0.003(3) 0.001(3) -0.008(3)
C62 0.026(4) 0.027(3) 0.019(4) -0.002(3) -0.006(3) -0.001(3)
C63 0.030(4) 0.039(4) 0.022(4) -0.001(3) -0.006(3) -0.006(3)
C64 0.025(4) 0.044(4) 0.041(5) 0.000(4) -0.004(4) -0.013(3)
C65 0.048(5) 0.035(4) 0.032(5) 0.002(3) -0.005(4) -0.023(4)
C66 0.044(4) 0.022(3) 0.046(6) -0.010(3) -0.010(4) -0.008(3)
C67 0.024(3) 0.036(4) 0.020(4) -0.004(3) -0.001(3) -0.007(3)
N1 0.019(3) 0.032(3) 0.025(4) 0.001(3) 0.004(3) -0.009(2)
N2 0.032(4) 0.062(4) 0.032(4) -0.007(3) 0.003(3) -0.018(3)
O1 0.027(3) 0.037(3) 0.054(4) 0.001(2) -0.014(3) -0.001(2)
O2 0.027(3) 0.058(3) 0.024(3) -0.008(2) 0.002(2) -0.015(2)
O3 0.033(3) 0.027(2) 0.021(3) 0.003(2) 0.006(2) 0.002(2)
O4 0.059(4) 0.055(3) 0.040(4) -0.005(3) -0.009(3) -0.033(3)
O5 0.031(3) 0.093(4) 0.039(4) -0.016(3) -0.015(3) 0.002(3)
S1 0.0249(9) 0.0318(9) 0.0209(10) 0.0020(7) -0.0028(8) -0.0070(7)
Ag1 0.0224(3) 0.0228(2) 0.0229(3) -0.0007(2) -0.0026(2) -0.0057(2)
Sb1 0.0219(2) 0.0228(2) 0.0220(3) -0.00028(18) -0.0043(2) -0.00578(18)
Sb2 0.0214(2) 0.0248(2) 0.0243(3) -0.00022(19) -0.0036(2) -0.00314(18)
Sb3 0.0229(2) 0.0214(2) 0.0290(3) 0.00184(19) -0.0056(2) -0.00553(18)

loop_
_atom_type_symbol
_atom_type_description
_atom_type_scat_dispersion_real
_atom_type_scat_dispersion_imag
_atom_type_scat_source
C C 0.0033 0.0016 'International Tables Vol C Tables 4.2.6.8 and 6.1.1.4'
H H 0.0000 0.0000 'International Tables Vol C Tables 4.2.6.8 and 6.1.1.4'
N N 0.0061 0.0033 'International Tables Vol C Tables 4.2.6.8 and 6.1.1.4'
O O 0.0106 0.0060 'International Tables Vol C Tables 4.2.6.8 and 6.1.1.4'
S S 0.1246 0.1234 'International Tables Vol C Tables 4.2.6.8 and 6.1.1.4'
Ag Ag -0.8971 1.1015 'International Tables Vol C Tables 4.2.6.8 and 6.1.1.4'
Sb Sb -0.5866 1.5461 'International Tables Vol C Tables 4.2.6.8 and 6.1.1.4'

loop_
_geom_angle_atom_site_label_1
_geom_angle_atom_site_label_2
_geom_angle_atom_site_label_3
_geom_angle
C6 C1 C2 117.3(7)
C6 C1 Sb1 120.4(5)
C2 C1 Sb1 122.3(5)
C3 C2 C1 121.7(6)
C2 C3 C4 119.8(7)
C5 C4 C3 119.1(8)
C6 C5 C4 119.4(7)
C5 C6 C1 122.7(7)
C12 C7 C8 119.0(5)
C12 C7 Sb1 118.7(4)
C8 C7 Sb1 122.0(5)
C7 C8 C9 120.7(6)
C10 C9 C8 118.9(6)
C11 C10 C9 120.8(6)
C10 C11 C12 119.2(6)
C7 C12 C11 121.3(6)
C18 C13 C14 118.4(5)
C18 C13 Sb1 119.8(4)
C14 C13 Sb1 121.7(4)
C15 C14 C13 120.3(6)
C16 C15 C14 120.6(6)
C15 C16 C17 118.8(6)
C18 C17 C16 121.3(6)
C13 C18 C17 120.6(5)
C20 C19 C24 117.9(7)
C20 C19 Sb2 118.7(5)
C24 C19 Sb2 123.4(5)
C21 C20 C19 120.6(7)
C20 C21 C22 121.0(6)
C23 C22 C21 118.0(7)
C24 C23 C22 121.7(7)
C23 C24 C19 120.8(6)
C26 C25 C30 119.5(5)
C26 C25 Sb2 118.5(4)
C30 C25 Sb2 121.8(4)
C25 C26 C27 120.7(6)
C28 C27 C26 119.8(5)
C27 C28 C29 119.5(6)
C30 C29 C28 120.7(6)
C29 C30 C25 119.7(6)
C36 C31 C32 121.3(6)
C36 C31 Sb2 118.1(5)
C32 C31 Sb2 120.6(6)
C31 C32 C33 119.0(8)
C34 C33 C32 120.0(8)
C33 C34 C35 120.8(7)
C36 C35 C34 119.4(8)
C31 C36 C35 119.4(7)
C38 C37 C42 118.6(6)
C38 C37 Sb3 115.9(4)
C42 C37 Sb3 125.5(5)
C39 C38 C37 120.7(6)
C38 C39 C40 120.7(6)
C41 C40 C39 119.0(7)
C40 C41 C42 120.6(6)
C41 C42 C37 120.3(6)
C44 C43 C48 119.1(6)
C44 C43 Sb3 119.2(5)
C48 C43 Sb3 121.6(4)
C43 C44 C45 121.7(6)
C46 C45 C44 118.9(6)
C45 C46 C47 120.3(6)
C48 C47 C46 120.2(6)
C47 C48 C43 119.6(6)
C54 C49 C50 119.6(6)
C54 C49 Sb3 121.2(5)
C50 C49 Sb3 118.9(4)
C51 C50 C49 120.3(6)
C52 C51 C50 119.6(8)
C53 C52 C51 120.1(6)
C52 C53 C54 121.1(6)
C53 C54 C49 119.2(7)
N1 C55 C60 117.3(6)
N1 C55 C56 125.5(6)
C60 C55 C56 117.0(6)
C57 C56 C55 122.3(6)
C56 C57 C58 117.8(6)
C59 C58 C57 122.7(6)
C59 C58 N2 117.4(6)
C57 C58 N2 120.0(6)
C58 C59 C60 118.6(6)
O3 C60 C59 118.0(5)
O3 C60 C55 120.4(6)
C59 C60 C55 121.5(6)
C63 C62 C67 121.4(6)
C63 C62 O3 124.3(6)
C67 C62 O3 114.3(6)
C62 C63 C64 119.3(7)
C65 C64 C63 119.8(7)
C66 C65 C64 120.7(6)
C65 C66 C67 120.3(7)
C66 C67 C62 118.5(7)
C55 N1 S1 118.7(5)
C55 N1 Ag1 114.3(4)
S1 N1 Ag1 116.4(3)
O5 N2 O4 124.1(6)
O5 N2 C58 118.6(6)
O4 N2 C58 117.3(6)
C60 O3 C62 117.0(5)
O2 S1 O1 117.0(3)
O2 S1 N1 106.5(3)
O1 S1 N1 115.2(3)
O2 S1 C61 106.8(3)
O1 S1 C61 104.9(3)
N1 S1 C61 105.5(3)
N1 Ag1 Sb1 103.93(12)
N1 Ag1 Sb3 105.12(12)
Sb1 Ag1 Sb3 117.12(2)
N1 Ag1 Sb2 113.74(13)
Sb1 Ag1 Sb2 111.31(3)
Sb3 Ag1 Sb2 105.73(2)
C13 Sb1 C7 101.7(2)
C13 Sb1 C1 95.0(2)
C7 Sb1 C1 98.5(2)
C13 Sb1 Ag1 131.36(18)
C7 Sb1 Ag1 104.41(17)
C1 Sb1 Ag1 120.28(15)
C19 Sb2 C25 98.1(2)
C19 Sb2 C31 97.3(2)
C25 Sb2 C31 101.0(2)
C19 Sb2 Ag1 116.28(16)
C25 Sb2 Ag1 125.92(16)
C31 Sb2 Ag1 113.47(19)
C43 Sb3 C49 100.9(2)
C43 Sb3 C37 97.8(2)
C49 Sb3 C37 102.2(2)
C43 Sb3 Ag1 114.66(15)
C49 Sb3 Ag1 126.27(16)
C37 Sb3 Ag1 110.74(15)

loop_
_geom_bond_atom_site_label_1
_geom_bond_atom_site_label_2
_geom_bond_distance
C1 C6 1.378(9)
C1 C2 1.388(9)
C1 Sb1 2.149(7)
C2 C3 1.376(11)
C3 C4 1.396(10)
C4 C5 1.390(10)
C5 C6 1.373(11)
C7 C12 1.381(9)
C7 C8 1.385(9)
C7 Sb1 2.141(5)
C8 C9 1.396(8)
C9 C10 1.394(10)
C10 C11 1.376(9)
C11 C12 1.386(8)
C13 C18 1.374(8)
C13 C14 1.407(8)
C13 Sb1 2.124(6)
C14 C15 1.382(9)
C15 C16 1.378(9)
C16 C17 1.381(9)
C17 C18 1.376(9)
C19 C20 1.390(8)
C19 C24 1.405(10)
C19 Sb2 2.134(7)
C20 C21 1.389(10)
C21 C22 1.393(10)
C22 C23 1.379(9)
C23 C24 1.368(10)
C25 C26 1.378(8)
C25 C30 1.403(8)
C25 Sb2 2.138(6)
C26 C27 1.389(8)
C27 C28 1.388(9)
C28 C29 1.392(8)
C29 C30 1.374(8)
C31 C36 1.368(10)
C31 C32 1.388(10)
C31 Sb2 2.149(6)
C32 C33 1.393(10)
C33 C34 1.355(13)
C34 C35 1.401(13)
C35 C36 1.384(9)
C37 C38 1.387(9)
C37 C42 1.401(8)
C37 Sb3 2.144(7)
C38 C39 1.379(10)
C39 C40 1.394(9)
C40 C41 1.380(9)
C41 C42 1.388(10)
C43 C44 1.366(9)
C43 C48 1.388(9)
C43 Sb3 2.134(7)
C44 C45 1.379(9)
C45 C46 1.367(9)
C46 C47 1.386(9)
C47 C48 1.378(10)
C49 C54 1.396(9)
C49 C50 1.399(10)
C49 Sb3 2.138(6)
C50 C51 1.387(9)
C51 C52 1.387(10)
C52 C53 1.378(11)
C53 C54 1.387(9)
C55 N1 1.404(8)
C55 C60 1.404(8)
C55 C56 1.410(9)
C56 C57 1.382(9)
C57 C58 1.388(9)
C58 C59 1.369(9)
C58 N2 1.472(8)
C59 C60 1.395(9)
C60 O3 1.380(7)
C61 S1 1.769(6)
C62 C63 1.369(10)
C62 C67 1.392(9)
C62 O3 1.394(7)
C63 C64 1.391(9)
C64 C65 1.377(10)
C65 C66 1.369(11)
C66 C67 1.391(9)
N1 S1 1.593(5)
N1 Ag1 2.318(6)
N2 O5 1.223(8)
N2 O4 1.223(8)
O1 S1 1.450(5)
O2 S1 1.443(5)
Ag1 Sb1 2.7309(8)
Ag1 Sb3 2.7312(11)
Ag1 Sb2 2.7321(11)
